data_1568794
loop_
_publ_author_name
'Nguyen, Thanh Nhan'
'Nguyen, Anh Ngoc'
'Tran, Ngoc Minh'
'Park, In Hyeok'
'Yoo, Hyojong'

_publ_section_title
;
 Hierarchical packing of racemic metallosupramolecular cages with
 Ni(II)-based triple-stranded helicate building blocks.
;
_journal_issue 3
_journal_name_full IUCrJ
_journal_paper_doi 10.1107/S2052252523002385
_journal_volume 10
_journal_year 2023
_chemical_formula_sum 'C540 H544 N60 Ni52 O264'
_chemical_formula_weight 15151.24
_space_group_crystal_system cubic
_space_group_IT_number 203
_space_group_name_Hall '-F 2uv 2vw 3'
_space_group_name_H-M_alt 'F d -3 :2'
_atom_sites_solution_hydrogens mixed
_audit_creation_method SHELXL-2018/3
_cell_angle_alpha 90
_cell_angle_beta 90
_cell_angle_gamma 90
_cell_formula_units_Z 8
_cell_length_a 58.600(7)
_cell_length_b 58.600(7)
_cell_length_c 58.600(7)
_cell_measurement_reflns_used 549556
_cell_measurement_temperature 100(2)
_cell_measurement_theta_max 19.77
_cell_measurement_theta_min 2.35
_cell_volume 201230(4)
_computing_cell_refinement 'Bruker APEXII'
_computing_data_collection 'Bruker APEXII'
_computing_data_reduction 'Bruker APEX software'
_computing_molecular_graphics ORTEP
_computing_publication_material CIFTAB
_computing_structure_refinement SHELXL
_computing_structure_solution 'SHELXT 2014/4 (Sheldrick, 2014)'
_diffrn_ambient_temperature 100(2)
_diffrn_measured_fraction_theta_full 0.998
_diffrn_measured_fraction_theta_max 0.998
_diffrn_measurement_device_type 'CCD detector'
_diffrn_measurement_method 'phi and omega scans'
_diffrn_radiation_type synchrotron
_diffrn_radiation_wavelength 0.700
_diffrn_reflns_av_R_equivalents 0.0791
_diffrn_reflns_av_unetI/netI 0.0273
_diffrn_reflns_Laue_measured_fraction_full 0.998
_diffrn_reflns_Laue_measured_fraction_max 0.998
_diffrn_reflns_limit_h_max 73
_diffrn_reflns_limit_h_min -73
_diffrn_reflns_limit_k_max 73
_diffrn_reflns_limit_k_min -73
_diffrn_reflns_limit_l_max 70
_diffrn_reflns_limit_l_min -70
_diffrn_reflns_number 319601
_diffrn_reflns_point_group_measured_fraction_full 0.998
_diffrn_reflns_point_group_measured_fraction_max 0.998
_diffrn_reflns_theta_full 24.835
_diffrn_reflns_theta_max 26.000
_diffrn_reflns_theta_min 1.492
_diffrn_source 'fine-focus sealed tube'
_exptl_absorpt_coefficient_mu 0.970
_exptl_absorpt_correction_T_max 0.689
_exptl_absorpt_correction_T_min 0.621
_exptl_absorpt_correction_type multi-scan
_exptl_absorpt_process_details SADABS
_exptl_crystal_colour green
_exptl_crystal_density_diffrn 1.000
_exptl_crystal_description block
_exptl_crystal_F_000 62176
_exptl_crystal_size_max 0.097
_exptl_crystal_size_mid 0.093
_exptl_crystal_size_min 0.069
_refine_diff_density_max 1.442
_refine_diff_density_min -0.858
_refine_diff_density_rms 0.084
_refine_ls_extinction_method none
_refine_ls_goodness_of_fit_ref 1.025
_refine_ls_hydrogen_treatment constr
_refine_ls_matrix_type full
_refine_ls_number_parameters 733
_refine_ls_number_reflns 17258
_refine_ls_number_restraints 833
_refine_ls_restrained_S_all 1.009
_refine_ls_R_factor_all 0.0639
_refine_ls_R_factor_gt 0.0500
_refine_ls_shift/su_max 0.003
_refine_ls_shift/su_mean 0.000
_refine_ls_structure_factor_coef Fsqd
_refine_ls_weighting_details 'w=1/[\s^2^(Fo^2^)+(0.1184P)^2^+102.4186P] where P=(Fo^2^+2Fc^2^)/3'
_refine_ls_weighting_scheme calc
_refine_ls_wR_factor_gt 0.1555
_refine_ls_wR_factor_ref 0.1650
_reflns_Friedel_coverage 0.000
_reflns_number_gt 12936
_reflns_number_total 17258
_reflns_threshold_expression 'I > 2\s(I)'
_cod_data_source_file yc5042.cif
_cod_data_source_block 2
_cod_depositor_comments
;
The following automatic conversions were performed:

data item '_exptl_absorpt_correction_type' value 'MULTI-SCAN' was
changed to 'multi-scan' in accordance with the
/home/data/users/saulius/crontab/automatic-downloads/rss-feeds/IUCr/lib/dictionaries/cif_core.dic
dictionary named 'cif_core.dic' version 2.4.2 last updated on
2011-04-26.

Automatic conversion script
Id: cif_fix_values 7556 2019-12-06 15:28:31Z antanas 
;
_cod_original_cell_volume 201234(70)
_cod_original_sg_symbol_H-M 'F d -3'
_cod_database_code 1568794
_shelx_shelxl_version_number 2018/3
_shelx_space_group_comment
;
The symmetry employed for this shelxl refinement is uniquely defined
by the following loop, which should always be used as a source of
symmetry information in preference to the above space-group names.
They are only intended as comments.
;
_shelx_estimated_absorpt_t_min 0.912
_shelx_estimated_absorpt_t_max 0.936

loop_
_space_group_symop_operation_xyz
'x, y, z'
'-x+1/4, -y+1/4, z'
'-x+1/4, y, -z+1/4'
'x, -y+1/4, -z+1/4'
'z, x, y'
'z, -x+1/4, -y+1/4'
'-z+1/4, -x+1/4, y'
'-z+1/4, x, -y+1/4'
'y, z, x'
'-y+1/4, z, -x+1/4'
'y, -z+1/4, -x+1/4'
'-y+1/4, -z+1/4, x'
'x, y+1/2, z+1/2'
'-x+1/4, -y+3/4, z+1/2'
'-x+1/4, y+1/2, -z+3/4'
'x, -y+3/4, -z+3/4'
'z, x+1/2, y+1/2'
'z, -x+3/4, -y+3/4'
'-z+1/4, -x+3/4, y+1/2'
'-z+1/4, x+1/2, -y+3/4'
'y, z+1/2, x+1/2'
'-y+1/4, z+1/2, -x+3/4'
'y, -z+3/4, -x+3/4'
'-y+1/4, -z+3/4, x+1/2'
'x+1/2, y, z+1/2'
'-x+3/4, -y+1/4, z+1/2'
'-x+3/4, y, -z+3/4'
'x+1/2, -y+1/4, -z+3/4'
'z+1/2, x, y+1/2'
'z+1/2, -x+1/4, -y+3/4'
'-z+3/4, -x+1/4, y+1/2'
'-z+3/4, x, -y+3/4'
'y+1/2, z, x+1/2'
'-y+3/4, z, -x+3/4'
'y+1/2, -z+1/4, -x+3/4'
'-y+3/4, -z+1/4, x+1/2'
'x+1/2, y+1/2, z'
'-x+3/4, -y+3/4, z'
'-x+3/4, y+1/2, -z+1/4'
'x+1/2, -y+3/4, -z+1/4'
'z+1/2, x+1/2, y'
'z+1/2, -x+3/4, -y+1/4'
'-z+3/4, -x+3/4, y'
'-z+3/4, x+1/2, -y+1/4'
'y+1/2, z+1/2, x'
'-y+3/4, z+1/2, -x+1/4'
'y+1/2, -z+3/4, -x+1/4'
'-y+3/4, -z+3/4, x'
'-x, -y, -z'
'x-1/4, y-1/4, -z'
'x-1/4, -y, z-1/4'
'-x, y-1/4, z-1/4'
'-z, -x, -y'
'-z, x-1/4, y-1/4'
'z-1/4, x-1/4, -y'
'z-1/4, -x, y-1/4'
'-y, -z, -x'
'y-1/4, -z, x-1/4'
'-y, z-1/4, x-1/4'
'y-1/4, z-1/4, -x'
'-x, -y+1/2, -z+1/2'
'x-1/4, y+1/4, -z+1/2'
'x-1/4, -y+1/2, z+1/4'
'-x, y+1/4, z+1/4'
'-z, -x+1/2, -y+1/2'
'-z, x+1/4, y+1/4'
'z-1/4, x+1/4, -y+1/2'
'z-1/4, -x+1/2, y+1/4'
'-y, -z+1/2, -x+1/2'
'y-1/4, -z+1/2, x+1/4'
'-y, z+1/4, x+1/4'
'y-1/4, z+1/4, -x+1/2'
'-x+1/2, -y, -z+1/2'
'x+1/4, y-1/4, -z+1/2'
'x+1/4, -y, z+1/4'
'-x+1/2, y-1/4, z+1/4'
'-z+1/2, -x, -y+1/2'
'-z+1/2, x-1/4, y+1/4'
'z+1/4, x-1/4, -y+1/2'
'z+1/4, -x, y+1/4'
'-y+1/2, -z, -x+1/2'
'y+1/4, -z, x+1/4'
'-y+1/2, z-1/4, x+1/4'
'y+1/4, z-1/4, -x+1/2'
'-x+1/2, -y+1/2, -z'
'x+1/4, y+1/4, -z'
'x+1/4, -y+1/2, z-1/4'
'-x+1/2, y+1/4, z-1/4'
'-z+1/2, -x+1/2, -y'
'-z+1/2, x+1/4, y-1/4'
'z+1/4, x+1/4, -y'
'z+1/4, -x+1/2, y-1/4'
'-y+1/2, -z+1/2, -x'
'y+1/4, -z+1/2, x-1/4'
'-y+1/2, z+1/4, x-1/4'
'y+1/4, z+1/4, -x'

loop_
_atom_site_label
_atom_site_type_symbol
_atom_site_fract_x
_atom_site_fract_y
_atom_site_fract_z
_atom_site_U_iso_or_equiv
_atom_site_adp_type
_atom_site_occupancy
_atom_site_site_symmetry_order
_atom_site_calc_flag
_atom_site_refinement_flags_posn
_atom_site_refinement_flags_adp
_atom_site_refinement_flags_occupancy
_atom_site_disorder_assembly
_atom_site_disorder_group
Ni1 Ni 0.39052(2) 0.31551(2) 0.59552(2) 0.02846(10) Uani 1 1 d . . . . .
Ni2 Ni 0.42983(2) 0.30237(2) 0.55327(2) 0.03418(11) Uani 1 1 d . . . . .
Ni3 Ni 0.41373(2) 0.29913(2) 0.64764(2) 0.03632(11) Uani 1 1 d . . . . .
Ni4 Ni 0.34405(2) 0.28025(2) 0.58724(2) 0.03188(11) Uani 1 1 d . . . . .
Ni5 Ni 0.47797(2) 0.27203(2) 0.47797(2) 0.0504(2) Uani 1 3 d S T P . .
O1 O 0.37883(3) 0.29033(3) 0.57411(3) 0.0314(4) Uani 1 1 d . . . . .
O2 O 0.40668(3) 0.27687(4) 0.55100(4) 0.0366(5) Uani 1 1 d . . . . .
O3 O 0.31628(3) 0.25932(3) 0.58964(4) 0.0355(5) Uani 1 1 d . . . . .
O4 O 0.30032(4) 0.22837(4) 0.57369(4) 0.0413(5) Uani 1 1 d . . . . .
O5 O 0.42354(3) 0.30373(3) 0.59049(4) 0.0340(5) Uani 1 1 d . . . . .
O6 O 0.43645(4) 0.28807(4) 0.62312(4) 0.0389(5) Uani 1 1 d . . . . .
O7 O 0.44682(4) 0.29020(4) 0.52357(4) 0.0422(5) Uani 1 1 d . . . . .
O8 O 0.47432(4) 0.26559(4) 0.51264(4) 0.0479(6) Uani 1 1 d . . . . .
O9 O 0.43734(4) 0.29041(4) 0.67317(4) 0.0489(6) Uani 1 1 d . . . . .
O10 O 0.44600(6) 0.26217(6) 0.69730(7) 0.0980(13) Uani 1 1 d . . . . .
H10S H 0.458792 0.270083 0.702836 0.147 Uiso 0.3333 1 d R U P . .
O11 O 0.38625(3) 0.29275(3) 0.62309(4) 0.0332(4) Uani 1 1 d . . . . .
O12 O 0.36095(4) 0.26497(3) 0.61408(4) 0.0366(5) Uani 1 1 d . . . . .
O13 O 0.35835(3) 0.32779(3) 0.59715(4) 0.0334(5) Uani 1 1 d . . . . .
O14 O 0.33240(4) 0.30302(3) 0.60987(4) 0.0380(5) Uani 1 1 d . . . . .
O15 O 0.35079(4) 0.40855(3) 0.61626(4) 0.0365(5) Uani 1 1 d . . . . .
O16 O 0.32619(4) 0.41925(3) 0.64343(4) 0.0409(5) Uani 1 1 d . . . . .
O17 O 0.39514(3) 0.33875(3) 0.56999(4) 0.0319(4) Uani 1 1 d . . . . .
O18 O 0.40853(4) 0.32399(4) 0.53745(4) 0.0398(5) Uani 1 1 d . . . . .
O19 O 0.45281(4) 0.32871(4) 0.55649(4) 0.0426(5) Uani 1 1 d . . . . .
O20 O 0.32910(4) 0.29590(4) 0.55945(4) 0.0407(5) Uani 1 1 d . . . . .
O21 O 0.39043(5) 0.31179(6) 0.67221(5) 0.0693(8) Uani 1 1 d . . . . .
H21A H 0.376292 0.318891 0.667923 0.104 Uiso 1 1 d R U . . .
H21B H 0.398520 0.321604 0.682540 0.104 Uiso 1 1 d R U . . .
O22 O 0.48370(8) 0.28005(9) 0.44453(7) 0.1189(16) Uani 1 1 d . . . . .
H22A H 0.488188 0.266549 0.436420 0.178 Uiso 1 1 d R U . . .
H22B H 0.495654 0.291212 0.443603 0.178 Uiso 1 1 d R U . . .
N1 N 0.35307(4) 0.25555(4) 0.56572(4) 0.0301(5) Uani 1 1 d . . . . .
N2 N 0.45297(4) 0.28110(4) 0.56631(5) 0.0378(6) Uani 1 1 d . . . . .
N3 N 0.40361(5) 0.26825(5) 0.65565(5) 0.0417(6) Uani 1 1 d . . . . .
N4 N 0.46163(5) 0.36427(5) 0.56877(5) 0.0395(6) Uani 1 1 d . . . . .
N5 N 0.32221(5) 0.32294(5) 0.53268(5) 0.0487(7) Uani 1 1 d . . . . .
C1 C 0.31595(5) 0.24237(5) 0.57615(5) 0.0330(6) Uani 1 1 d . . . . .
C2 C 0.33757(5) 0.23909(5) 0.56224(5) 0.0322(6) Uani 1 1 d . . . . .
C3 C 0.34194(6) 0.22144(6) 0.54735(5) 0.0387(7) Uani 1 1 d . . . . .
H3 H 0.331041 0.209664 0.545005 0.046 Uiso 1 1 calc R U . . .
C4 C 0.36290(6) 0.22128(6) 0.53572(6) 0.0470(8) Uani 1 1 d . . . . .
H4 H 0.366487 0.209143 0.525582 0.056 Uiso 1 1 calc R U . . .
C5 C 0.37835(5) 0.23890(5) 0.53908(6) 0.0389(7) Uani 1 1 d . . . . .
H5 H 0.392395 0.239287 0.530992 0.047 Uiso 1 1 calc R U . . .
C6 C 0.37281(5) 0.25586(5) 0.55446(5) 0.0307(6) Uani 1 1 d . . . . .
C7 C 0.38750(5) 0.27593(5) 0.56010(5) 0.0311(6) Uani 1 1 d . . . . .
C8 C 0.43695(5) 0.29114(5) 0.60230(6) 0.0357(7) Uani 1 1 d . . . . .
C9 C 0.45511(5) 0.27889(5) 0.58869(6) 0.0376(7) Uani 1 1 d . . . . .
C10 C 0.47220(6) 0.26552(6) 0.59819(7) 0.0465(8) Uani 1 1 d . . . . .
H10 H 0.474039 0.264441 0.614259 0.056 Uiso 1 1 calc R U . . .
C11 C 0.48650(6) 0.25380(6) 0.58343(7) 0.0524(9) Uani 1 1 d . . . . .
H11 H 0.498249 0.244353 0.589384 0.063 Uiso 1 1 calc R U . . .
C12 C 0.48374(6) 0.25579(6) 0.56012(7) 0.0511(9) Uani 1 1 d . . . . .
H12 H 0.493200 0.247479 0.549916 0.061 Uiso 1 1 calc R U . . .
C13 C 0.46700(5) 0.27006(5) 0.55201(6) 0.0419(7) Uani 1 1 d . . . . .
C14 C 0.46217(5) 0.27571(5) 0.52722(6) 0.0407(7) Uani 1 1 d . . . . .
C15 C 0.43417(7) 0.27098(7) 0.68174(7) 0.0598(10) Uani 1 1 d . . . . .
C16 C 0.41412(6) 0.25766(6) 0.67258(6) 0.0483(8) Uani 1 1 d . . . . .
C17 C 0.40627(7) 0.23636(7) 0.68062(7) 0.0568(10) Uani 1 1 d . . . . .
H17 H 0.414041 0.228558 0.692517 0.068 Uiso 1 1 calc R U . . .
C18 C 0.38701(7) 0.22721(6) 0.67072(7) 0.0545(9) Uani 1 1 d . . . . .
H18 H 0.381154 0.213051 0.676024 0.065 Uiso 1 1 calc R U . . .
C19 C 0.37596(6) 0.23876(6) 0.65278(6) 0.0462(8) Uani 1 1 d . . . . .
H19 H 0.362694 0.232532 0.645860 0.055 Uiso 1 1 calc R U . . .
C20 C 0.38493(6) 0.25959(5) 0.64536(6) 0.0391(7) Uani 1 1 d . . . . .
C21 C 0.37652(5) 0.27346(5) 0.62588(5) 0.0334(6) Uani 1 1 d . . . . .
C22 C 0.34182(5) 0.32251(5) 0.60990(5) 0.0315(6) Uani 1 1 d . . . . .
C23 C 0.33253(5) 0.34050(5) 0.62510(5) 0.0300(6) Uani 1 1 d . . . . .
C24 C 0.33990(5) 0.36294(5) 0.62241(5) 0.0300(6) Uani 1 1 d . . . . .
H24 H 0.351540 0.366453 0.611681 0.036 Uiso 1 1 calc R U . . .
C25 C 0.33023(5) 0.38006(5) 0.63539(5) 0.0304(6) Uani 1 1 d . . . . .
C26 C 0.31410(5) 0.37450(5) 0.65212(5) 0.0330(6) Uani 1 1 d . . . . .
H26 H 0.307716 0.386345 0.661152 0.040 Uiso 1 1 calc R U . . .
C27 C 0.30717(5) 0.35213(5) 0.65588(5) 0.0327(6) Uani 1 1 d . . . . .
C28 C 0.31621(5) 0.33522(5) 0.64167(5) 0.0318(6) Uani 1 1 d . . . . .
H28 H 0.311166 0.319903 0.643308 0.038 Uiso 1 1 calc R U . . .
C29 C 0.33632(5) 0.40456(5) 0.63141(5) 0.0343(6) Uani 1 1 d . . . . .
C30 C 0.28951(6) 0.34667(6) 0.67436(6) 0.0415(7) Uani 1 1 d . . . . .
C31 C 0.29723(14) 0.35620(13) 0.69706(12) 0.0707(12) Uani 0.642(4) 1 d . U P A 1
H31A H 0.311716 0.349091 0.701461 0.106 Uiso 0.642(4) 1 calc R U P A 1
H31B H 0.299320 0.372744 0.695743 0.106 Uiso 0.642(4) 1 calc R U P A 1
H31C H 0.285669 0.352956 0.708700 0.106 Uiso 0.642(4) 1 calc R U P A 1
C32 C 0.28567(13) 0.32092(11) 0.67773(12) 0.0655(11) Uani 0.642(4) 1 d . U P A 1
H32 H 0.300103 0.313647 0.682014 0.098 Uiso 0.642(4) 1 calc R U P A 1
H1AB H 0.274396 0.318507 0.689845 0.098 Uiso 0.642(4) 1 calc R U P A 1
H1AC H 0.280057 0.314213 0.663477 0.098 Uiso 0.642(4) 1 calc R U P A 1
C33 C 0.26742(12) 0.35763(14) 0.66783(12) 0.0700(12) Uani 0.642(4) 1 d . U P A 1
H33A H 0.262297 0.351536 0.653127 0.105 Uiso 0.642(4) 1 calc R U P A 1
H33B H 0.255909 0.354383 0.679526 0.105 Uiso 0.642(4) 1 calc R U P A 1
H33C H 0.269560 0.374171 0.666569 0.105 Uiso 0.642(4) 1 calc R U P A 1
C31X C 0.3004(2) 0.3291(2) 0.6907(2) 0.0688(12) Uani 0.358(4) 1 d . U P A 2
H31D H 0.314399 0.335533 0.697295 0.103 Uiso 0.358(4) 1 calc R U P A 2
H31E H 0.289651 0.325507 0.703026 0.103 Uiso 0.358(4) 1 calc R U P A 2
H31F H 0.304114 0.315156 0.682302 0.103 Uiso 0.358(4) 1 calc R U P A 2
C32X C 0.2680(2) 0.3384(2) 0.6635(2) 0.0679(12) Uani 0.358(4) 1 d . U P A 2
H32A H 0.271314 0.324852 0.654298 0.102 Uiso 0.358(4) 1 calc R U P A 2
H32B H 0.256917 0.334569 0.675372 0.102 Uiso 0.358(4) 1 calc R U P A 2
H32C H 0.261795 0.350441 0.653691 0.102 Uiso 0.358(4) 1 calc R U P A 2
C33X C 0.2828(2) 0.3676(2) 0.6882(2) 0.0693(12) Uani 0.358(4) 1 d . U P A 2
H33D H 0.296358 0.373803 0.695769 0.104 Uiso 0.358(4) 1 calc R U P A 2
H33E H 0.276340 0.379148 0.677979 0.104 Uiso 0.358(4) 1 calc R U P A 2
H33F H 0.271462 0.363276 0.699660 0.104 Uiso 0.358(4) 1 calc R U P A 2
C34 C 0.39730(5) 0.33842(5) 0.54884(5) 0.0326(6) Uani 1 1 d . . . . .
C35 C 0.38569(5) 0.35744(5) 0.53587(5) 0.0357(7) Uani 1 1 d . . . . .
C36 C 0.375000 0.375000 0.54786(7) 0.0324(9) Uani 1 2 d S T P . .
H36 H 0.375001 0.374999 0.564073 0.039 Uiso 1 2 calc R U P . .
C37 C 0.38564(7) 0.35768(6) 0.51214(6) 0.0525(9) Uani 1 1 d . . . . .
H37 H 0.393066 0.345730 0.504094 0.063 Uiso 1 1 calc R U . . .
C38 C 0.375000 0.375000 0.49993(9) 0.0666(17) Uani 1 2 d S T P B .
C39 C 0.375000 0.375000 0.47373(12) 0.119(2) Uani 1 2 d S TU P . .
C40 C 0.3868(3) 0.3925(3) 0.46441(17) 0.120(3) Uani 0.5 1 d . U P B 1
H40A H 0.393172 0.401981 0.476576 0.180 Uiso 0.5 1 calc R U P B 1
H40B H 0.399151 0.386415 0.454948 0.180 Uiso 0.5 1 calc R U P B 1
H40C H 0.376500 0.401670 0.454948 0.180 Uiso 0.5 1 calc R U P B 1
C41 C 0.3469(3) 0.3757(3) 0.46625(16) 0.120(3) Uani 0.5 1 d . U P B 1
H41A H 0.340549 0.390731 0.469761 0.180 Uiso 0.5 1 calc R U P B 1
H41B H 0.345420 0.372673 0.449861 0.180 Uiso 0.5 1 calc R U P B 1
H41C H 0.338569 0.363968 0.474823 0.180 Uiso 0.5 1 calc R U P B 1
C42 C 0.3790(3) 0.3490(3) 0.46467(16) 0.120(3) Uani 0.5 1 d . U P B 1
H42A H 0.395055 0.344810 0.466653 0.180 Uiso 0.5 1 calc R U P B 1
H42B H 0.369363 0.338505 0.473430 0.180 Uiso 0.5 1 calc R U P B 1
H42C H 0.374945 0.348066 0.448466 0.180 Uiso 0.5 1 calc R U P B 1
C43 C 0.44892(5) 0.34579(5) 0.56884(6) 0.0377(7) Uani 1 1 d . . . . .
H42 H 0.436105 0.345330 0.578769 0.045 Uiso 1 1 calc R U . . .
C44 C 0.45675(6) 0.38384(6) 0.58326(6) 0.0477(8) Uani 1 1 d . . . . .
H43A H 0.468210 0.395732 0.580607 0.072 Uiso 1 1 calc R U . . .
H43B H 0.441566 0.389823 0.579614 0.072 Uiso 1 1 calc R U . . .
H43C H 0.457196 0.379148 0.599300 0.072 Uiso 1 1 calc R U . . .
C45 C 0.48153(7) 0.36602(7) 0.55393(8) 0.0614(11) Uani 1 1 d . . . . .
H44 H 0.488858 0.380882 0.556165 0.092 Uiso 1 1 calc R U . . .
H0AB H 0.492360 0.353840 0.557665 0.092 Uiso 1 1 calc R U . . .
H0AC H 0.476733 0.364513 0.537976 0.092 Uiso 1 1 calc R U . . .
C46 C 0.33055(5) 0.31564(6) 0.55220(6) 0.0398(7) Uani 1 1 d . . . . .
H45 H 0.338326 0.326426 0.561476 0.048 Uiso 1 1 calc R U . . .
C47 C 0.32222(9) 0.34655(8) 0.52623(8) 0.0756(14) Uani 1 1 d . . . . .
H46 H 0.315237 0.348210 0.511124 0.113 Uiso 1 1 calc R U . . .
H7AB H 0.313465 0.355386 0.537413 0.113 Uiso 1 1 calc R U . . .
H7AC H 0.337952 0.352193 0.525752 0.113 Uiso 1 1 calc R U . . .
C48 C 0.30889(9) 0.30671(9) 0.51815(7) 0.0769(14) Uani 1 1 d . . . . .
H47 H 0.303820 0.314534 0.504261 0.115 Uiso 1 1 calc R U . . .
H6AB H 0.318568 0.293716 0.514004 0.115 Uiso 1 1 calc R U . . .
H6AC H 0.295569 0.301255 0.526654 0.115 Uiso 1 1 calc R U . . .

loop_
_atom_site_aniso_label
_atom_site_aniso_U_11
_atom_site_aniso_U_22
_atom_site_aniso_U_33
_atom_site_aniso_U_23
_atom_site_aniso_U_13
_atom_site_aniso_U_12
Ni1 0.02726(19) 0.02312(19) 0.0350(2) -0.00139(14) 0.00487(15) -0.00303(14)
Ni2 0.0286(2) 0.0270(2) 0.0470(2) -0.00285(16) 0.00982(16) -0.00317(15)
Ni3 0.0388(2) 0.0273(2) 0.0429(2) 0.00578(16) -0.00030(17) -0.00448(16)
Ni4 0.0302(2) 0.02434(19) 0.0411(2) -0.00449(15) 0.00995(16) -0.00301(14)
Ni5 0.0504(2) 0.0504(2) 0.0504(2) 0.0036(2) -0.0036(2) 0.0036(2)
O1 0.0293(10) 0.0250(10) 0.0401(11) -0.0047(8) 0.0083(8) -0.0035(8)
O2 0.0307(11) 0.0321(11) 0.0470(13) -0.0063(9) 0.0110(9) -0.0056(8)
O3 0.0317(11) 0.0285(11) 0.0462(12) -0.0030(9) 0.0112(9) -0.0031(8)
O4 0.0367(12) 0.0390(12) 0.0484(13) -0.0026(10) 0.0065(10) -0.0118(9)
O5 0.0288(10) 0.0270(10) 0.0462(12) 0.0030(9) 0.0063(9) -0.0032(8)
O6 0.0364(12) 0.0324(11) 0.0480(13) 0.0020(9) 0.0018(10) 0.0000(9)
O7 0.0343(12) 0.0360(12) 0.0564(14) -0.0012(10) 0.0153(10) -0.0022(9)
O8 0.0411(13) 0.0466(14) 0.0561(15) -0.0063(11) 0.0155(11) 0.0031(10)
O9 0.0525(15) 0.0421(13) 0.0521(14) 0.0130(11) -0.0099(11) -0.0091(11)
O10 0.092(3) 0.087(2) 0.115(3) 0.061(2) -0.050(2) -0.029(2)
O11 0.0347(11) 0.0266(10) 0.0382(11) 0.0021(8) 0.0038(9) -0.0040(8)
O12 0.0373(12) 0.0271(10) 0.0454(12) -0.0028(9) 0.0077(9) -0.0054(9)
O13 0.0292(10) 0.0279(10) 0.0431(12) 0.0000(9) 0.0077(9) 0.0015(8)
O14 0.0366(12) 0.0274(10) 0.0501(13) -0.0080(9) 0.0166(10) -0.0068(9)
O15 0.0407(12) 0.0276(11) 0.0411(12) 0.0025(9) 0.0061(9) -0.0049(9)
O16 0.0454(13) 0.0245(11) 0.0529(14) -0.0053(9) 0.0104(10) -0.0018(9)
O17 0.0316(11) 0.0261(10) 0.0380(11) 0.0009(8) 0.0041(9) -0.0023(8)
O18 0.0391(12) 0.0314(11) 0.0489(13) -0.0041(9) 0.0092(10) 0.0020(9)
O19 0.0366(12) 0.0326(11) 0.0584(15) -0.0016(10) 0.0112(10) -0.0078(9)
O20 0.0367(12) 0.0359(12) 0.0494(13) 0.0012(10) 0.0048(10) 0.0007(9)
O21 0.0601(18) 0.081(2) 0.0669(19) -0.0006(15) 0.0078(14) -0.0153(15)
O22 0.109(3) 0.172(5) 0.076(3) 0.047(3) -0.008(2) 0.009(3)
N1 0.0321(12) 0.0246(12) 0.0337(13) -0.0015(10) 0.0058(10) -0.0009(9)
N2 0.0318(13) 0.0270(13) 0.0546(16) -0.0014(11) 0.0134(11) -0.0055(10)
N3 0.0453(16) 0.0344(14) 0.0453(16) 0.0091(12) 0.0034(12) -0.0060(11)
N4 0.0368(14) 0.0380(14) 0.0437(15) -0.0011(11) 0.0077(11) -0.0131(11)
N5 0.0496(17) 0.0567(18) 0.0399(16) 0.0054(13) 0.0039(13) -0.0060(14)
C1 0.0316(15) 0.0324(15) 0.0348(16) 0.0032(12) 0.0022(12) -0.0026(12)
C2 0.0335(15) 0.0287(15) 0.0345(16) 0.0003(12) 0.0041(12) -0.0043(11)
C3 0.0407(17) 0.0396(17) 0.0358(17) -0.0098(13) 0.0089(13) -0.0127(13)
C4 0.0473(19) 0.0421(18) 0.052(2) -0.0193(16) 0.0117(16) -0.0113(15)
C5 0.0373(17) 0.0344(16) 0.0449(18) -0.0091(13) 0.0122(14) -0.0062(13)
C6 0.0296(14) 0.0273(14) 0.0352(15) -0.0024(11) 0.0037(11) -0.0052(11)
C7 0.0304(15) 0.0278(14) 0.0351(15) -0.0028(12) 0.0076(12) -0.0015(11)
C8 0.0314(15) 0.0260(15) 0.0497(18) 0.0008(13) 0.0062(13) -0.0078(12)
C9 0.0294(15) 0.0277(15) 0.0558(19) -0.0007(13) 0.0045(13) -0.0058(12)
C10 0.0347(17) 0.0389(18) 0.066(2) 0.0027(16) 0.0081(15) -0.0022(13)
C11 0.0319(18) 0.048(2) 0.077(3) 0.0040(18) 0.0096(17) 0.0075(15)
C12 0.0347(18) 0.0437(19) 0.075(2) 0.0018(17) 0.0177(17) 0.0046(14)
C13 0.0303(16) 0.0323(16) 0.063(2) -0.0056(14) 0.0121(14) -0.0025(12)
C14 0.0320(16) 0.0312(16) 0.059(2) -0.0048(14) 0.0159(14) -0.0044(12)
C15 0.064(2) 0.054(2) 0.061(2) 0.0244(19) -0.0152(19) -0.0097(18)
C16 0.053(2) 0.0405(19) 0.052(2) 0.0157(16) 0.0019(16) -0.0051(15)
C17 0.064(2) 0.043(2) 0.064(2) 0.0213(18) -0.0027(19) -0.0055(17)
C18 0.068(2) 0.0361(19) 0.059(2) 0.0140(16) 0.0109(18) -0.0099(17)
C19 0.049(2) 0.0361(17) 0.053(2) 0.0088(15) 0.0078(16) -0.0106(15)
C20 0.0424(17) 0.0297(15) 0.0452(18) 0.0030(13) 0.0086(13) -0.0054(13)
C21 0.0377(16) 0.0230(13) 0.0394(16) -0.0018(11) 0.0099(13) -0.0038(12)
C22 0.0259(14) 0.0310(15) 0.0377(16) 0.0002(12) 0.0037(12) 0.0005(11)
C23 0.0302(15) 0.0278(14) 0.0320(15) -0.0005(11) 0.0018(11) -0.0006(11)
C24 0.0289(14) 0.0288(14) 0.0322(15) -0.0002(11) 0.0002(11) -0.0036(11)
C25 0.0319(15) 0.0278(14) 0.0315(15) -0.0022(11) 0.0028(11) -0.0021(11)
C26 0.0351(16) 0.0313(15) 0.0326(15) -0.0019(12) 0.0043(12) 0.0017(12)
C27 0.0335(15) 0.0319(15) 0.0329(15) 0.0007(12) 0.0039(12) -0.0013(12)
C28 0.0296(15) 0.0287(14) 0.0372(16) 0.0016(12) 0.0053(12) -0.0004(11)
C29 0.0322(15) 0.0285(15) 0.0421(17) 0.0014(12) -0.0046(12) -0.0024(12)
C30 0.0463(18) 0.0372(17) 0.0409(18) 0.0053(13) 0.0153(14) 0.0020(14)
C31 0.079(3) 0.074(3) 0.059(2) 0.007(2) 0.031(2) -0.014(2)
C32 0.072(3) 0.066(2) 0.059(2) 0.012(2) 0.034(2) -0.011(2)
C33 0.070(2) 0.076(3) 0.064(2) 0.015(2) 0.033(2) -0.007(2)
C31X 0.076(3) 0.071(3) 0.059(2) 0.012(2) 0.032(2) -0.010(2)
C32X 0.069(3) 0.073(3) 0.062(2) 0.011(2) 0.033(2) -0.011(2)
C33X 0.073(3) 0.074(3) 0.061(2) 0.008(2) 0.034(2) -0.011(2)
C34 0.0290(15) 0.0280(14) 0.0408(16) -0.0017(12) 0.0056(12) -0.0053(11)
C35 0.0390(17) 0.0332(16) 0.0349(16) -0.0032(12) 0.0037(13) -0.0011(13)
C36 0.033(2) 0.030(2) 0.034(2) 0.000 0.000 -0.0024(16)
C37 0.072(3) 0.048(2) 0.0381(18) -0.0049(15) 0.0079(17) 0.0094(18)
C38 0.101(5) 0.067(4) 0.032(3) 0.000 0.000 0.018(3)
C39 0.184(7) 0.144(6) 0.030(2) 0.000 0.000 0.050(5)
C40 0.184(7) 0.146(6) 0.030(3) 0.0037(19) 0.0035(19) 0.049(5)
C41 0.184(7) 0.145(6) 0.030(3) -0.0029(19) -0.0050(19) 0.049(5)
C42 0.185(7) 0.144(6) 0.030(3) -0.0063(19) -0.0014(19) 0.051(5)
C43 0.0321(16) 0.0362(16) 0.0449(18) 0.0045(13) 0.0033(13) -0.0057(12)
C44 0.051(2) 0.0433(19) 0.049(2) -0.0110(15) 0.0109(16) -0.0125(16)
C45 0.060(2) 0.050(2) 0.075(3) -0.0102(19) 0.032(2) -0.0192(18)
C46 0.0342(17) 0.0396(17) 0.0455(18) -0.0002(14) 0.0082(13) -0.0013(13)
C47 0.081(3) 0.074(3) 0.071(3) 0.034(2) -0.015(2) -0.015(2)
C48 0.084(3) 0.105(4) 0.041(2) -0.020(2) 0.007(2) -0.017(3)

loop_
_atom_type_symbol
_atom_type_description
_atom_type_scat_dispersion_real
_atom_type_scat_dispersion_imag
_atom_type_scat_source
C C 0.0030 0.0020 'International Tables Vol C Tables 4.2.6.8 and 6.1.1.4'
H H 0.0000 0.0000 'International Tables Vol C Tables 4.2.6.8 and 6.1.1.4'
N N 0.0060 0.0030 'International Tables Vol C Tables 4.2.6.8 and 6.1.1.4'
O O 0.0110 0.0060 'International Tables Vol C Tables 4.2.6.8 and 6.1.1.4'
Ni Ni 0.3580 1.0940 'International Tables Vol C Tables 4.2.6.8 and 6.1.1.4'

loop_
_geom_angle_atom_site_label_1
_geom_angle_atom_site_label_2
_geom_angle_atom_site_label_3
_geom_angle
_geom_angle_site_symmetry_1
_geom_angle_site_symmetry_3
_geom_angle_publ_flag
O15 Ni1 O13 86.48(9) 38 . ?
O15 Ni1 O17 84.55(8) 38 . ?
O13 Ni1 O17 85.46(8) . . ?
O15 Ni1 O1 174.92(9) 38 . ?
O13 Ni1 O1 88.49(8) . . ?
O17 Ni1 O1 94.35(8) . . ?
O15 Ni1 O5 95.80(9) 38 . ?
O13 Ni1 O5 174.40(9) . . ?
O17 Ni1 O5 89.66(8) . . ?
O1 Ni1 O5 89.15(8) . . ?
O15 Ni1 O11 92.59(8) 38 . ?
O13 Ni1 O11 94.50(8) . . ?
O17 Ni1 O11 177.14(8) . . ?
O1 Ni1 O11 88.51(8) . . ?
O5 Ni1 O11 90.51(8) . . ?
N2 Ni2 O18 174.38(10) . . ?
N2 Ni2 O2 91.11(10) . . ?
O18 Ni2 O2 91.09(9) . . ?
N2 Ni2 O19 89.35(10) . . ?
O18 Ni2 O19 88.62(9) . . ?
O2 Ni2 O19 178.12(9) . . ?
N2 Ni2 O7 77.64(10) . . ?
O18 Ni2 O7 97.16(9) . . ?
O2 Ni2 O7 90.71(8) . . ?
O19 Ni2 O7 91.17(9) . . ?
N2 Ni2 O5 76.00(9) . . ?
O18 Ni2 O5 109.22(8) . . ?
O2 Ni2 O5 88.83(8) . . ?
O19 Ni2 O5 89.51(9) . . ?
O7 Ni2 O5 153.62(9) . . ?
O16 Ni3 N3 173.36(11) 38 . ?
O16 Ni3 O6 90.87(9) 38 . ?
N3 Ni3 O6 94.12(10) . . ?
O16 Ni3 O9 96.96(9) 38 . ?
N3 Ni3 O9 78.71(11) . . ?
O6 Ni3 O9 89.70(10) . . ?
O16 Ni3 O21 87.06(11) 38 . ?
N3 Ni3 O21 88.01(12) . . ?
O6 Ni3 O21 177.74(11) . . ?
O9 Ni3 O21 91.46(12) . . ?
O16 Ni3 O11 107.46(8) 38 . ?
N3 Ni3 O11 77.14(10) . . ?
O6 Ni3 O11 87.90(8) . . ?
O9 Ni3 O11 155.49(8) . . ?
O21 Ni3 O11 91.85(10) . . ?
N1 Ni4 O14 174.22(9) . . ?
N1 Ni4 O3 79.56(9) . . ?
O14 Ni4 O3 94.75(8) . . ?
N1 Ni4 O12 92.30(9) . . ?
O14 Ni4 O12 87.02(9) . . ?
O3 Ni4 O12 93.97(9) . . ?
N1 Ni4 O20 86.34(10) . . ?
O14 Ni4 O20 94.67(9) . . ?
O3 Ni4 O20 89.02(9) . . ?
O12 Ni4 O20 176.44(9) . . ?
N1 Ni4 O1 74.62(8) . . ?
O14 Ni4 O1 111.05(8) . . ?
O3 Ni4 O1 154.18(8) . . ?
O12 Ni4 O1 86.58(8) . . ?
O20 Ni4 O1 89.89(8) . . ?
O22 Ni5 O22 88.54(18) 18 48 ?
O22 Ni5 O22 88.54(18) 18 . ?
O22 Ni5 O22 88.54(18) 48 . ?
O22 Ni5 O8 175.40(16) 18 18 ?
O22 Ni5 O8 95.53(17) 48 18 ?
O22 Ni5 O8 89.42(14) . 18 ?
O22 Ni5 O8 89.43(14) 18 48 ?
O22 Ni5 O8 175.40(16) 48 48 ?
O22 Ni5 O8 95.53(16) . 48 ?
O8 Ni5 O8 86.66(10) 18 48 ?
O22 Ni5 O8 95.54(16) 18 . ?
O22 Ni5 O8 89.43(14) 48 . ?
O22 Ni5 O8 175.39(16) . . ?
O8 Ni5 O8 86.65(10) 18 . ?
O8 Ni5 O8 86.66(10) 48 . ?
C7 O1 Ni1 137.04(19) . . ?
C7 O1 Ni4 113.79(17) . . ?
Ni1 O1 Ni4 106.31(8) . . ?
C7 O2 Ni2 127.57(19) . . ?
C1 O3 Ni4 116.02(18) . . ?
C8 O5 Ni1 133.36(19) . . ?
C8 O5 Ni2 114.19(19) . . ?
Ni1 O5 Ni2 107.90(9) . . ?
C8 O6 Ni3 131.1(2) . . ?
C14 O7 Ni2 115.0(2) . . ?
C14 O8 Ni5 129.5(2) . . ?
C15 O9 Ni3 114.0(2) . . ?
C15 O10 H10S 119.2 . . ?
C21 O11 Ni1 135.3(2) . . ?
C21 O11 Ni3 113.28(19) . . ?
Ni1 O11 Ni3 107.92(8) . . ?
C21 O12 Ni4 126.87(19) . . ?
C22 O13 Ni1 131.09(19) . . ?
C22 O14 Ni4 116.94(18) . . ?
C29 O15 Ni1 137.9(2) . 38 ?
C29 O16 Ni3 125.0(2) . 38 ?
C34 O17 Ni1 137.06(19) . . ?
C34 O18 Ni2 120.2(2) . . ?
C43 O19 Ni2 122.1(2) . . ?
C46 O20 Ni4 131.2(2) . . ?
Ni3 O21 H21A 122.0 . . ?
Ni3 O21 H21B 108.7 . . ?
H21A O21 H21B 109.3 . . ?
Ni5 O22 H22A 109.3 . . ?
Ni5 O22 H22B 109.3 . . ?
H22A O22 H22B 109.5 . . ?
C6 N1 C2 121.5(2) . . ?
C6 N1 Ni4 122.31(19) . . ?
C2 N1 Ni4 116.08(19) . . ?
C9 N2 C13 120.9(3) . . ?
C9 N2 Ni2 120.3(2) . . ?
C13 N2 Ni2 118.6(2) . . ?
C16 N3 C20 122.5(3) . . ?
C16 N3 Ni3 118.1(2) . . ?
C20 N3 Ni3 119.0(2) . . ?
C43 N4 C44 122.4(3) . . ?
C43 N4 C45 120.9(3) . . ?
C44 N4 C45 116.7(3) . . ?
C46 N5 C47 122.9(3) . . ?
C46 N5 C48 118.8(3) . . ?
C47 N5 C48 117.6(4) . . ?
O4 C1 O3 127.0(3) . . ?
O4 C1 C2 118.1(3) . . ?
O3 C1 C2 114.9(2) . . ?
N1 C2 C3 120.7(3) . . ?
N1 C2 C1 113.1(3) . . ?
C3 C2 C1 126.1(3) . . ?
C2 C3 C4 118.3(3) . . ?
C2 C3 H3 120.8 . . ?
C4 C3 H3 120.8 . . ?
C5 C4 C3 119.8(3) . . ?
C5 C4 H4 120.1 . . ?
C3 C4 H4 120.1 . . ?
C6 C5 C4 118.4(3) . . ?
C6 C5 H5 120.8 . . ?
C4 C5 H5 120.8 . . ?
N1 C6 C5 121.2(3) . . ?
N1 C6 C7 113.7(2) . . ?
C5 C6 C7 125.1(3) . . ?
O2 C7 O1 127.1(3) . . ?
O2 C7 C6 117.4(3) . . ?
O1 C7 C6 115.6(2) . . ?
O6 C8 O5 127.2(3) . . ?
O6 C8 C9 118.0(3) . . ?
O5 C8 C9 114.8(3) . . ?
N2 C9 C10 121.4(3) . . ?
N2 C9 C8 114.2(3) . . ?
C10 C9 C8 124.4(3) . . ?
C11 C10 C9 117.7(4) . . ?
C11 C10 H10 121.1 . . ?
C9 C10 H10 121.1 . . ?
C12 C11 C10 120.3(4) . . ?
C12 C11 H11 119.8 . . ?
C10 C11 H11 119.8 . . ?
C13 C12 C11 118.5(3) . . ?
C13 C12 H12 120.7 . . ?
C11 C12 H12 120.7 . . ?
N2 C13 C12 121.0(4) . . ?
N2 C13 C14 112.3(3) . . ?
C12 C13 C14 126.7(3) . . ?
O7 C14 O8 127.4(3) . . ?
O7 C14 C13 116.4(3) . . ?
O8 C14 C13 116.2(3) . . ?
O10 C15 O9 125.5(4) . . ?
O10 C15 C16 118.3(3) . . ?
O9 C15 C16 116.2(3) . . ?
N3 C16 C17 120.9(4) . . ?
N3 C16 C15 112.7(3) . . ?
C17 C16 C15 126.4(3) . . ?
C18 C17 C16 118.1(4) . . ?
C18 C17 H17 120.9 . . ?
C16 C17 H17 120.9 . . ?
C17 C18 C19 120.2(3) . . ?
C17 C18 H18 119.9 . . ?
C19 C18 H18 119.9 . . ?
C20 C19 C18 118.7(3) . . ?
C20 C19 H19 120.7 . . ?
C18 C19 H19 120.7 . . ?
N3 C20 C19 119.6(3) . . ?
N3 C20 C21 114.0(3) . . ?
C19 C20 C21 126.3(3) . . ?
O12 C21 O11 127.5(3) . . ?
O12 C21 C20 116.7(3) . . ?
O11 C21 C20 115.8(3) . . ?
O13 C22 O14 123.6(3) . . ?
O13 C22 C23 117.6(3) . . ?
O14 C22 C23 118.8(3) . . ?
C24 C23 C28 120.0(3) . . ?
C24 C23 C22 119.3(3) . . ?
C28 C23 C22 120.7(3) . . ?
C25 C24 C23 119.7(3) . . ?
C25 C24 H24 120.1 . . ?
C23 C24 H24 120.1 . . ?
C24 C25 C26 119.6(3) . . ?
C24 C25 C29 120.8(3) . . ?
C26 C25 C29 119.6(3) . . ?
C27 C26 C25 121.9(3) . . ?
C27 C26 H26 119.1 . . ?
C25 C26 H26 119.1 . . ?
C26 C27 C28 117.6(3) . . ?
C26 C27 C30 120.4(3) . . ?
C28 C27 C30 121.9(3) . . ?
C27 C28 C23 121.1(3) . . ?
C27 C28 H28 119.5 . . ?
C23 C28 H28 119.5 . . ?
O15 C29 O16 126.0(3) . . ?
O15 C29 C25 116.9(3) . . ?
O16 C29 C25 117.1(3) . . ?
C33 C30 C31 109.0(5) . . ?
C32X C30 C33X 105.7(8) . . ?
C32X C30 C27 109.6(5) . . ?
C33 C30 C27 108.3(3) . . ?
C31 C30 C27 110.0(3) . . ?
C33X C30 C27 112.5(5) . . ?
C33 C30 C32 109.1(5) . . ?
C31 C30 C32 107.1(5) . . ?
C27 C30 C32 113.2(3) . . ?
C32X C30 C31X 113.5(8) . . ?
C33X C30 C31X 108.2(8) . . ?
C27 C30 C31X 107.4(5) . . ?
C30 C31 H31A 109.5 . . ?
C30 C31 H31B 109.5 . . ?
H31A C31 H31B 109.5 . . ?
C30 C31 H31C 109.5 . . ?
H31A C31 H31C 109.5 . . ?
H31B C31 H31C 109.5 . . ?
C30 C32 H32 109.5 . . ?
C30 C32 H1AB 109.5 . . ?
H32 C32 H1AB 109.5 . . ?
C30 C32 H1AC 109.5 . . ?
H32 C32 H1AC 109.5 . . ?
H1AB C32 H1AC 109.5 . . ?
C30 C33 H33A 109.5 . . ?
C30 C33 H33B 109.5 . . ?
H33A C33 H33B 109.5 . . ?
C30 C33 H33C 109.5 . . ?
H33A C33 H33C 109.5 . . ?
H33B C33 H33C 109.5 . . ?
C30 C31X H31D 109.5 . . ?
C30 C31X H31E 109.5 . . ?
H31D C31X H31E 109.5 . . ?
C30 C31X H31F 109.5 . . ?
H31D C31X H31F 109.5 . . ?
H31E C31X H31F 109.5 . . ?
C30 C32X H32A 109.5 . . ?
C30 C32X H32B 109.5 . . ?
H32A C32X H32B 109.5 . . ?
C30 C32X H32C 109.5 . . ?
H32A C32X H32C 109.5 . . ?
H32B C32X H32C 109.5 . . ?
C30 C33X H33D 109.5 . . ?
C30 C33X H33E 109.5 . . ?
H33D C33X H33E 109.5 . . ?
C30 C33X H33F 109.5 . . ?
H33D C33X H33F 109.5 . . ?
H33E C33X H33F 109.5 . . ?
O17 C34 O18 126.1(3) . . ?
O17 C34 C35 116.3(3) . . ?
O18 C34 C35 117.6(3) . . ?
C37 C35 C36 119.7(3) . . ?
C37 C35 C34 120.7(3) . . ?
C36 C35 C34 119.5(3) . . ?
C35 C36 C35 119.5(4) 38 . ?
C35 C36 H36 120.3 38 . ?
C35 C36 H36 120.3 . . ?
C38 C37 C35 121.5(4) . . ?
C38 C37 H37 119.2 . . ?
C35 C37 H37 119.2 . . ?
C37 C38 C37 118.0(5) . 38 ?
C37 C38 C39 121.0(2) . . ?
C37 C38 C39 121.0(2) 38 . ?
C40 C39 C40 132.3(12) 38 . ?
C40 C39 C38 113.9(6) 38 . ?
C40 C39 C38 113.9(6) . . ?
C40 C39 C42 39.9(8) 38 . ?
C40 C39 C42 120.2(8) . . ?
C38 C39 C42 109.0(4) . . ?
C40 C39 C42 120.2(8) 38 38 ?
C40 C39 C42 39.9(8) . 38 ?
C38 C39 C42 109.0(4) . 38 ?
C42 C39 C42 142.0(9) . 38 ?
C40 C39 C41 54.5(7) 38 . ?
C40 C39 C41 111.8(8) . . ?
C38 C39 C41 104.9(4) . . ?
C42 C39 C41 94.4(7) . . ?
C42 C39 C41 75.9(8) 38 . ?
C40 C39 C41 111.8(8) 38 38 ?
C40 C39 C41 54.5(7) . 38 ?
C38 C39 C41 104.9(4) . 38 ?
C42 C39 C41 75.9(7) . 38 ?
C42 C39 C41 94.4(7) 38 38 ?
C41 C39 C41 150.2(8) . 38 ?
C39 C40 H40A 109.5 . . ?
C39 C40 H40B 109.5 . . ?
H40A C40 H40B 109.5 . . ?
C39 C40 H40C 109.5 . . ?
H40A C40 H40C 109.5 . . ?
H40B C40 H40C 109.5 . . ?
C39 C41 H41A 109.5 . . ?
C39 C41 H41B 109.5 . . ?
H41A C41 H41B 109.5 . . ?
C39 C41 H41C 109.5 . . ?
H41A C41 H41C 109.5 . . ?
H41B C41 H41C 109.5 . . ?
C39 C41 H40B 86.0(13) . 38 ?
H41A C41 H40B 150.2 . 38 ?
H41B C41 H40B 40.7 . 38 ?
H41C C41 H40B 87.7 . 38 ?
C39 C42 H42A 109.5 . . ?
C39 C42 H42B 109.5 . . ?
H42A C42 H42B 109.5 . . ?
C39 C42 H42C 109.5 . . ?
H42A C42 H42C 109.5 . . ?
H42B C42 H42C 109.5 . . ?
C39 C42 H40C 105.6(17) . 38 ?
H42A C42 H40C 124.0 . 38 ?
H42B C42 H40C 97.8 . 38 ?
H42C C42 H40C 15.4 . 38 ?
O19 C43 N4 123.5(3) . . ?
O19 C43 H42 118.3 . . ?
N4 C43 H42 118.3 . . ?
N4 C44 H43A 109.5 . . ?
N4 C44 H43B 109.5 . . ?
H43A C44 H43B 109.5 . . ?
N4 C44 H43C 109.5 . . ?
H43A C44 H43C 109.5 . . ?
H43B C44 H43C 109.5 . . ?
N4 C45 H44 109.5 . . ?
N4 C45 H0AB 109.5 . . ?
H44 C45 H0AB 109.5 . . ?
N4 C45 H0AC 109.5 . . ?
H44 C45 H0AC 109.5 . . ?
H0AB C45 H0AC 109.5 . . ?
O20 C46 N5 125.3(3) . . ?
O20 C46 H45 117.4 . . ?
N5 C46 H45 117.4 . . ?
N5 C47 H46 109.5 . . ?
N5 C47 H7AB 109.5 . . ?
H46 C47 H7AB 109.5 . . ?
N5 C47 H7AC 109.5 . . ?
H46 C47 H7AC 109.5 . . ?
H7AB C47 H7AC 109.5 . . ?
N5 C48 H47 109.5 . . ?
N5 C48 H6AB 109.5 . . ?
H47 C48 H6AB 109.5 . . ?
N5 C48 H6AC 109.5 . . ?
H47 C48 H6AC 109.5 . . ?
H6AB C48 H6AC 109.5 . . ?

loop_
_geom_bond_atom_site_label_1
_geom_bond_atom_site_label_2
_geom_bond_distance
_geom_bond_site_symmetry_2
_geom_bond_publ_flag
Ni1 O15 2.012(2) 38 ?
Ni1 O13 2.020(2) . ?
Ni1 O17 2.041(2) . ?
Ni1 O1 2.054(2) . ?
Ni1 O5 2.076(2) . ?
Ni1 O11 2.110(2) . ?
Ni2 N2 1.994(3) . ?
Ni2 O18 2.005(2) . ?
Ni2 O2 2.023(2) . ?
Ni2 O19 2.057(2) . ?
Ni2 O7 2.128(2) . ?
Ni2 O5 2.213(2) . ?
Ni3 O16 1.960(2) 38 ?
Ni3 N3 1.962(3) . ?
Ni3 O6 2.063(2) . ?
Ni3 O9 2.101(2) . ?
Ni3 O21 2.119(3) . ?
Ni3 O11 2.192(2) . ?
Ni4 N1 1.991(2) . ?
Ni4 O14 2.002(2) . ?
Ni4 O3 2.043(2) . ?
Ni4 O12 2.063(2) . ?
Ni4 O20 2.065(2) . ?
Ni4 O1 2.2571(19) . ?
Ni5 O22 2.043(4) 18 ?
Ni5 O22 2.043(4) 48 ?
Ni5 O22 2.043(4) . ?
Ni5 O8 2.077(3) 18 ?
Ni5 O8 2.077(3) 48 ?
Ni5 O8 2.077(3) . ?
O1 C7 1.282(3) . ?
O2 C7 1.246(3) . ?
O3 C1 1.270(4) . ?
O4 C1 1.238(4) . ?
O5 C8 1.281(4) . ?
O6 C8 1.234(4) . ?
O7 C14 1.256(4) . ?
O8 C14 1.261(4) . ?
O9 C15 1.258(4) . ?
O10 C15 1.256(5) . ?
O10 H10S 0.9394 . ?
O11 C21 1.277(3) . ?
O12 C21 1.248(4) . ?
O13 C22 1.262(3) . ?
O14 C22 1.268(3) . ?
O15 C29 1.250(4) . ?
O16 C29 1.261(4) . ?
O17 C34 1.246(4) . ?
O18 C34 1.263(4) . ?
O19 C43 1.256(4) . ?
O20 C46 1.235(4) . ?
O21 H21A 0.9606 . ?
O21 H21B 0.9604 . ?
O22 H22A 0.9599 . ?
O22 H22B 0.9599 . ?
N1 C6 1.332(4) . ?
N1 C2 1.340(4) . ?
N2 C9 1.324(4) . ?
N2 C13 1.340(4) . ?
N3 C16 1.323(4) . ?
N3 C20 1.349(4) . ?
N4 C43 1.314(4) . ?
N4 C44 1.456(4) . ?
N4 C45 1.458(4) . ?
N5 C46 1.316(4) . ?
N5 C47 1.434(5) . ?
N5 C48 1.496(5) . ?
C1 C2 1.519(4) . ?
C2 C3 1.377(4) . ?
C3 C4 1.405(5) . ?
C3 H3 0.9500 . ?
C4 C5 1.387(4) . ?
C4 H4 0.9500 . ?
C5 C6 1.381(4) . ?
C5 H5 0.9500 . ?
C6 C7 1.495(4) . ?
C8 C9 1.511(4) . ?
C9 C10 1.388(5) . ?
C10 C11 1.386(5) . ?
C10 H10 0.9500 . ?
C11 C12 1.380(6) . ?
C11 H11 0.9500 . ?
C12 C13 1.373(5) . ?
C12 H12 0.9500 . ?
C13 C14 1.517(5) . ?
C15 C16 1.509(5) . ?
C16 C17 1.411(5) . ?
C17 C18 1.378(6) . ?
C17 H17 0.9500 . ?
C18 C19 1.408(5) . ?
C18 H18 0.9500 . ?
C19 C20 1.398(4) . ?
C19 H19 0.9500 . ?
C20 C21 1.485(5) . ?
C22 C23 1.483(4) . ?
C23 C24 1.393(4) . ?
C23 C28 1.398(4) . ?
C24 C25 1.381(4) . ?
C24 H24 0.9500 . ?
C25 C26 1.400(4) . ?
C25 C29 1.498(4) . ?
C26 C27 1.390(4) . ?
C26 H26 0.9500 . ?
C27 C28 1.398(4) . ?
C27 C30 1.532(4) . ?
C28 H28 0.9500 . ?
C30 C32X 1.490(14) . ?
C30 C33 1.495(8) . ?
C30 C31 1.512(8) . ?
C30 C33X 1.520(13) . ?
C30 C32 1.538(7) . ?
C30 C31X 1.546(13) . ?
C31 H31A 0.9800 . ?
C31 H31B 0.9800 . ?
C31 H31C 0.9800 . ?
C32 H32 0.9800 . ?
C32 H1AB 0.9800 . ?
C32 H1AC 0.9800 . ?
C33 H33A 0.9800 . ?
C33 H33B 0.9800 . ?
C33 H33C 0.9800 . ?
C31X H31D 0.9800 . ?
C31X H31E 0.9800 . ?
C31X H31F 0.9800 . ?
C32X H32A 0.9800 . ?
C32X H32B 0.9800 . ?
C32X H32C 0.9800 . ?
C33X H33D 0.9800 . ?
C33X H33E 0.9800 . ?
C33X H33F 0.9800 . ?
C34 C35 1.511(4) . ?
C35 C37 1.390(5) . ?
C35 C36 1.394(4) . ?
C36 H36 0.9500 . ?
C37 C38 1.390(5) . ?
C37 H37 0.9500 . ?
C38 C39 1.535(8) . ?
C39 C40 1.349(15) 38 ?
C39 C40 1.349(15) . ?
C39 C42 1.630(14) . ?
C39 C42 1.630(14) 38 ?
C39 C41 1.705(15) . ?
C39 C41 1.705(15) 38 ?
C40 H40A 0.9800 . ?
C40 H40B 0.9800 . ?
C40 H40C 0.9800 . ?
C41 H41A 0.9800 . ?
C41 H41B 0.9800 . ?
C41 H41C 0.9800 . ?
C42 H42A 0.9800 . ?
C42 H42B 0.9800 . ?
C42 H42C 0.9800 . ?
C43 H42 0.9500 . ?
C44 H43A 0.9800 . ?
C44 H43B 0.9800 . ?
C44 H43C 0.9800 . ?
C45 H44 0.9800 . ?
C45 H0AB 0.9800 . ?
C45 H0AC 0.9800 . ?
C46 H45 0.9500 . ?
C47 H46 0.9800 . ?
C47 H7AB 0.9800 . ?
C47 H7AC 0.9800 . ?
C48 H47 0.9800 . ?
C48 H6AB 0.9800 . ?
C48 H6AC 0.9800 . ?
